data_2219648
loop_
_publ_author_name
'Siddiqui, Waseeq Ahmad'
'Ahmad, Saeed'
'Siddiqui, Hamid Latif'
'Hussain, Rana Altaf'
'Parvez, Masood'

_publ_section_title
;
 2-[(Methylsulfanyl)methyl]-1,2-benzisothiazol-3(2<i>H</i>)-one
 1,1-dioxide
;
_journal_coeditor_code LH2683
_journal_issue 10
_journal_name_full 'Acta Crystallographica Section E'
_journal_page_first o1897
_journal_paper_doi 10.1107/S1600536808028109
_journal_volume 64
_journal_year 2008
_chemical_formula_iupac 'C9 H9 N O3 S2'
_chemical_formula_moiety 'C9 H9 N O3 S2'
_chemical_formula_sum 'C9 H9 N O3 S2'
_chemical_formula_weight 243.29
_chemical_name_common 'Methyl N-saccharinylmethyl sulfide'
_chemical_name_systematic
;
2-[(Methylsulfanyl)methyl]-1,2-benzisothiazol-3(2<i>H</i>)-one 1,1-dioxide
;
_space_group_IT_number 14
_symmetry_cell_setting monoclinic
_symmetry_space_group_name_Hall '-P 2ybc'
_symmetry_space_group_name_H-M 'P 1 21/c 1'
_atom_sites_solution_hydrogens geom
_atom_sites_solution_primary direct
_atom_sites_solution_secondary difmap
_cell_angle_alpha 90.00
_cell_angle_beta 124.26(2)
_cell_angle_gamma 90.00
_cell_formula_units_Z 4
_cell_length_a 7.550(3)
_cell_length_b 17.332(8)
_cell_length_c 9.455(3)
_cell_measurement_reflns_used 2322
_cell_measurement_temperature 173(2)
_cell_measurement_theta_max 27.5
_cell_measurement_theta_min 4.0
_cell_volume 1022.6(7)
_computing_cell_refinement 'HKL DENZO (Otwinowski & Minor, 1997)'
_computing_data_collection 'COLLECT (Hooft, 1998)'
_computing_data_reduction 'SCALEPACK (Otwinowski & Minor, 1997)'
_computing_molecular_graphics 'ORTEP-3 for Windows (Farrugia, 1997)'
_computing_publication_material 'SHELXL97 (Sheldrick, 2008)'
_computing_structure_refinement 'SHELXL97 (Sheldrick, 2008)'
_computing_structure_solution 'SHELXS97 (Sheldrick, 2008)'
_diffrn_ambient_temperature 173(2)
_diffrn_measured_fraction_theta_full 0.990
_diffrn_measured_fraction_theta_max 0.990
_diffrn_measurement_device_type 'Nonius KappaCCD'
_diffrn_measurement_method '\w and \f '
_diffrn_radiation_monochromator graphite
_diffrn_radiation_source 'fine-focus sealed tube'
_diffrn_radiation_type MoK\a
_diffrn_radiation_wavelength 0.71073
_diffrn_reflns_av_R_equivalents 0.024
_diffrn_reflns_av_sigmaI/netI 0.034
_diffrn_reflns_limit_h_max 9
_diffrn_reflns_limit_h_min -9
_diffrn_reflns_limit_k_max 19
_diffrn_reflns_limit_k_min -22
_diffrn_reflns_limit_l_max 12
_diffrn_reflns_limit_l_min -12
_diffrn_reflns_number 3975
_diffrn_reflns_theta_full 27.5
_diffrn_reflns_theta_max 27.5
_diffrn_reflns_theta_min 4.0
_diffrn_standards_number 0
_exptl_absorpt_coefficient_mu 0.505
_exptl_absorpt_correction_T_max 0.970
_exptl_absorpt_correction_T_min 0.915
_exptl_absorpt_correction_type multi-scan
_exptl_absorpt_process_details '(SORTAV; Blessing, 1997)'
_exptl_crystal_colour colourless
_exptl_crystal_density_diffrn 1.580
_exptl_crystal_density_method 'not measured'
_exptl_crystal_description plate
_exptl_crystal_F_000 504
_exptl_crystal_size_max 0.18
_exptl_crystal_size_mid 0.16
_exptl_crystal_size_min 0.06
_refine_diff_density_max 0.29
_refine_diff_density_min -0.45
_refine_ls_extinction_method none
_refine_ls_goodness_of_fit_ref 1.05
_refine_ls_hydrogen_treatment constr
_refine_ls_matrix_type full
_refine_ls_number_parameters 136
_refine_ls_number_reflns 2322
_refine_ls_number_restraints 0
_refine_ls_restrained_S_all 1.05
_refine_ls_R_factor_all 0.042
_refine_ls_R_factor_gt 0.035
_refine_ls_shift/su_max 0.001
_refine_ls_shift/su_mean 0.000
_refine_ls_structure_factor_coef Fsqd
_refine_ls_weighting_details 'calc w=1/[\s^2^(Fo^2^)+(0.048P)^2^+0.474P] where P=(Fo^2^+2Fc^2^)/3'
_refine_ls_weighting_scheme calc
_refine_ls_wR_factor_gt 0.089
_refine_ls_wR_factor_ref 0.094
_reflns_number_gt 2004
_reflns_number_total 2322
_reflns_threshold_expression I>2\s(I)
_cod_data_source_file lh2683.cif
_cod_data_source_block I
_cod_original_sg_symbol_H-M 'P 21/c'
_cod_database_code 2219648
_cod_database_fobs_code 2219648

loop_
_symmetry_equiv_pos_as_xyz
'x, y, z'
'-x, y+1/2, -z+1/2'
'-x, -y, -z'
'x, -y-1/2, z-1/2'

loop_
_atom_site_type_symbol
_atom_site_label
_atom_site_fract_x
_atom_site_fract_y
_atom_site_fract_z
_atom_site_U_iso_or_equiv
_atom_site_adp_type
_atom_site_calc_flag
_atom_site_refinement_flags
_atom_site_occupancy
S S1 1.06232(7) 0.08010(3) 0.35109(5) 0.02244(14) Uani d . 1
S S2 1.41986(7) 0.24291(3) 0.32581(6) 0.02667(14) Uani d . 1
O O1 0.9265(2) 0.19480(7) -0.03395(16) 0.0267(3) Uani d . 1
O O2 0.9634(2) 0.10390(9) 0.43595(17) 0.0340(3) Uani d . 1
O O3 1.2696(2) 0.04531(9) 0.45436(16) 0.0328(3) Uani d . 1
N N1 1.0689(2) 0.15451(9) 0.24102(18) 0.0235(3) Uani d . 1
C C1 0.8872(3) 0.02719(10) 0.1645(2) 0.0197(3) Uani d . 1
C C2 0.8048(3) -0.04560(11) 0.1537(2) 0.0244(4) Uani d . 1
H H2 0.8436 -0.0741 0.2530 0.029 Uiso calc R 1
C C3 0.6623(3) -0.07501(10) -0.0102(2) 0.0255(4) Uani d . 1
H H3 0.6023 -0.1248 -0.0231 0.031 Uiso calc R 1
C C4 0.6060(3) -0.03308(11) -0.1554(2) 0.0249(4) Uani d . 1
H H4 0.5069 -0.0543 -0.2655 0.030 Uiso calc R 1
C C5 0.6929(3) 0.03959(11) -0.1413(2) 0.0224(4) Uani d . 1
H H5 0.6559 0.0680 -0.2404 0.027 Uiso calc R 1
C C6 0.8348(3) 0.06950(10) 0.0209(2) 0.0192(3) Uani d . 1
C C7 0.9421(3) 0.14577(10) 0.0633(2) 0.0202(3) Uani d . 1
C C8 1.1816(3) 0.22693(11) 0.3227(2) 0.0253(4) Uani d . 1
H H8A 1.2215 0.2273 0.4420 0.030 Uiso calc R 1
H H8B 1.0817 0.2704 0.2618 0.030 Uiso calc R 1
C C9 1.6129(3) 0.18644(12) 0.5098(2) 0.0320(4) Uani d . 1
H H9A 1.7529 0.1899 0.5261 0.038 Uiso calc R 1
H H9B 1.5664 0.1325 0.4916 0.038 Uiso calc R 1
H H9C 1.6244 0.2063 0.6117 0.038 Uiso calc R 1

loop_
_atom_site_aniso_label
_atom_site_aniso_U_11
_atom_site_aniso_U_22
_atom_site_aniso_U_33
_atom_site_aniso_U_12
_atom_site_aniso_U_13
_atom_site_aniso_U_23
S1 0.0225(2) 0.0275(2) 0.0162(2) -0.00213(16) 0.01023(18) -0.00010(16)
S2 0.0260(3) 0.0289(3) 0.0266(2) -0.00508(18) 0.0157(2) -0.00217(18)
O1 0.0280(7) 0.0252(7) 0.0258(6) -0.0001(5) 0.0145(6) 0.0052(5)
O2 0.0433(8) 0.0417(8) 0.0282(7) -0.0045(7) 0.0270(6) -0.0055(6)
O3 0.0238(7) 0.0406(8) 0.0223(6) 0.0006(6) 0.0059(6) 0.0055(6)
N1 0.0253(8) 0.0243(8) 0.0186(7) -0.0056(6) 0.0109(6) -0.0024(6)
C1 0.0178(8) 0.0236(9) 0.0176(7) 0.0014(6) 0.0099(7) 0.0003(6)
C2 0.0266(9) 0.0235(9) 0.0255(8) 0.0020(7) 0.0160(8) 0.0046(7)
C3 0.0251(9) 0.0205(9) 0.0324(9) -0.0007(7) 0.0172(8) -0.0016(7)
C4 0.0222(8) 0.0275(9) 0.0212(8) -0.0011(7) 0.0099(7) -0.0046(7)
C5 0.0216(8) 0.0258(9) 0.0180(8) 0.0017(7) 0.0102(7) 0.0012(7)
C6 0.0169(8) 0.0223(8) 0.0187(8) 0.0013(6) 0.0101(7) 0.0009(6)
C7 0.0174(8) 0.0231(9) 0.0204(8) 0.0017(6) 0.0108(7) 0.0010(6)
C8 0.0231(9) 0.0247(9) 0.0272(9) -0.0027(7) 0.0135(8) -0.0067(7)
C9 0.0227(9) 0.0401(11) 0.0274(9) -0.0025(8) 0.0106(8) -0.0025(8)

loop_
_atom_type_symbol
_atom_type_description
_atom_type_scat_dispersion_real
_atom_type_scat_dispersion_imag
_atom_type_scat_source
C C 0.0033 0.0016 'International Tables Vol C Tables 4.2.6.8 and 6.1.1.4'
H H 0.0000 0.0000 'International Tables Vol C Tables 4.2.6.8 and 6.1.1.4'
N N 0.0061 0.0033 'International Tables Vol C Tables 4.2.6.8 and 6.1.1.4'
O O 0.0106 0.0060 'International Tables Vol C Tables 4.2.6.8 and 6.1.1.4'
S S 0.1246 0.1234 'International Tables Vol C Tables 4.2.6.8 and 6.1.1.4'

loop_
_geom_angle_atom_site_label_1
_geom_angle_atom_site_label_2
_geom_angle_atom_site_label_3
_geom_angle
O3 S1 O2 117.06(9)
O3 S1 N1 110.18(8)
O2 S1 N1 109.50(9)
O3 S1 C1 112.44(9)
O2 S1 C1 112.28(9)
N1 S1 C1 92.68(8)
C8 S2 C9 100.92(9)
C7 N1 C8 121.81(15)
C7 N1 S1 115.07(12)
C8 N1 S1 122.85(12)
C2 C1 C6 122.64(16)
C2 C1 S1 127.13(13)
C6 C1 S1 110.22(13)
C1 C2 C3 116.69(16)
C1 C2 H2 121.7
C3 C2 H2 121.7
C2 C3 C4 121.45(17)
C2 C3 H3 119.3
C4 C3 H3 119.3
C5 C4 C3 120.82(16)
C5 C4 H4 119.6
C3 C4 H4 119.6
C6 C5 C4 118.30(16)
C6 C5 H5 120.9
C4 C5 H5 120.9
C5 C6 C1 120.09(16)
C5 C6 C7 126.71(15)
C1 C6 C7 113.20(15)
O1 C7 N1 123.12(16)
O1 C7 C6 128.06(15)
N1 C7 C6 108.81(14)
N1 C8 S2 114.65(12)
N1 C8 H8A 108.6
S2 C8 H8A 108.6
N1 C8 H8B 108.6
S2 C8 H8B 108.6
H8A C8 H8B 107.6
S2 C9 H9A 109.5
S2 C9 H9B 109.5
H9A C9 H9B 109.5
S2 C9 H9C 109.5
H9A C9 H9C 109.5
H9B C9 H9C 109.5

loop_
_geom_bond_atom_site_label_1
_geom_bond_atom_site_label_2
_geom_bond_distance
S1 O3 1.4304(15)
S1 O2 1.4306(14)
S1 N1 1.6754(16)
S1 C1 1.7537(18)
S2 C8 1.804(2)
S2 C9 1.804(2)
O1 C7 1.208(2)
N1 C7 1.397(2)
N1 C8 1.468(2)
C1 C2 1.385(3)
C1 C6 1.390(2)
C2 C3 1.393(3)
C2 H2 0.9500
C3 C4 1.392(3)
C3 H3 0.9500
C4 C5 1.392(3)
C4 H4 0.9500
C5 C6 1.385(2)
C5 H5 0.9500
C6 C7 1.483(2)
C8 H8A 0.9900
C8 H8B 0.9900
C9 H9A 0.9800
C9 H9B 0.9800
C9 H9C 0.9800

loop_
_geom_hbond_atom_site_label_D
_geom_hbond_atom_site_label_H
_geom_hbond_atom_site_label_A
_geom_hbond_site_symmetry_A
_geom_hbond_distance_DH
_geom_hbond_distance_HA
_geom_hbond_distance_DA
_geom_hbond_angle_DHA
C2 H2 O2 3_756 0.95 2.49 3.390(2) 158
C9 H9B O3 . 0.98 2.56 3.383(3) 142

loop_
_geom_torsion_atom_site_label_1
_geom_torsion_atom_site_label_2
_geom_torsion_atom_site_label_3
_geom_torsion_atom_site_label_4
_geom_torsion
O3 S1 N1 C7 116.17(13)
O2 S1 N1 C7 -113.73(13)
C1 S1 N1 C7 1.06(13)
O3 S1 N1 C8 -69.74(16)
O2 S1 N1 C8 60.36(16)
C1 S1 N1 C8 175.15(14)
O3 S1 C1 C2 66.76(18)
O2 S1 C1 C2 -67.75(18)
N1 S1 C1 C2 179.89(16)
O3 S1 C1 C6 -114.36(13)
O2 S1 C1 C6 111.13(13)
N1 S1 C1 C6 -1.22(13)
C6 C1 C2 C3 -0.8(3)
S1 C1 C2 C3 177.98(13)
C1 C2 C3 C4 0.0(3)
C2 C3 C4 C5 0.8(3)
C3 C4 C5 C6 -0.8(3)
C4 C5 C6 C1 0.0(3)
C4 C5 C6 C7 -179.11(16)
C2 C1 C6 C5 0.8(3)
S1 C1 C6 C5 -178.13(13)
C2 C1 C6 C7 -179.96(15)
S1 C1 C6 C7 1.10(18)
C8 N1 C7 O1 4.5(3)
S1 N1 C7 O1 178.63(14)
C8 N1 C7 C6 -174.75(14)
S1 N1 C7 C6 -0.59(17)
C5 C6 C7 O1 -0.4(3)
C1 C6 C7 O1 -179.53(17)
C5 C6 C7 N1 178.80(16)
C1 C6 C7 N1 -0.37(19)
C7 N1 C8 S2 -76.41(19)
S1 N1 C8 S2 109.89(14)
C9 S2 C8 N1 -82.19(15)

loop_
_cod_related_entry_id
_cod_related_entry_database
_cod_related_entry_code
1 ChemSpider 24740712
